data_1570851
loop_
_publ_author_name
'Jiang, Wen'
'Rajeshkumar, Thayalan'
'Guo, Mengyue'
'Lin, Yuejian'
'Maron, Laurent'
'Zhang, Lixin'

_publ_section_title
;
 Rare-earth metal ethylene and ethyne complexes.
;
_journal_issue 10
_journal_name_full 'Chemical science'
_journal_page_first 3495
_journal_page_last 3501
_journal_paper_doi 10.1039/d3sc06599e
_journal_volume 15
_journal_year 2024
_chemical_formula_moiety '2(C43 H58 Lu N3), C7 H8'
_chemical_formula_sum 'C93 H124 Lu2 N6'
_chemical_formula_weight 1675.91
_space_group_crystal_system triclinic
_space_group_IT_number 2
_space_group_name_Hall '-P 1'
_space_group_name_H-M_alt 'P -1'
_atom_sites_solution_hydrogens mixed
_atom_sites_solution_primary iterative
_audit_creation_date 2023-04-27
_audit_creation_method
;
Olex2 1.2
(compiled 2018.05.29 svn.r3508 for OlexSys, GUI svn.r5506)
;
_audit_update_record
;
2023-04-28 deposited with the CCDC.	2024-01-30 downloaded from the CCDC.
;
_cell_angle_alpha 87.0960(10)
_cell_angle_beta 78.3860(10)
_cell_angle_gamma 85.535(2)
_cell_formula_units_Z 2
_cell_length_a 10.8568(4)
_cell_length_b 19.2449(8)
_cell_length_c 21.6617(7)
_cell_measurement_reflns_used 9764
_cell_measurement_temperature 173(2)
_cell_measurement_theta_max 27.06
_cell_measurement_theta_min 2.26
_cell_volume 4417.0(3)
_computing_molecular_graphics 'Olex2 (Dolomanov et al., 2009)'
_computing_publication_material 'Olex2 (Dolomanov et al., 2009)'
_computing_structure_refinement 'ShelXL (Sheldrick, 2015)'
_computing_structure_solution 'olex2.solve (Bourhis et al., 2015)'
_diffrn_ambient_temperature 173.0
_diffrn_measured_fraction_theta_full 0.999
_diffrn_measured_fraction_theta_max 0.999
_diffrn_measurement_device_type 'Bruker APEX-II CCD'
_diffrn_measurement_method '\f and \w scans'
_diffrn_radiation_type MoK\a
_diffrn_radiation_wavelength 0.71073
_diffrn_reflns_av_R_equivalents 0.1023
_diffrn_reflns_av_unetI/netI 0.0332
_diffrn_reflns_Laue_measured_fraction_full 0.999
_diffrn_reflns_Laue_measured_fraction_max 0.999
_diffrn_reflns_limit_h_max 13
_diffrn_reflns_limit_h_min -13
_diffrn_reflns_limit_k_max 24
_diffrn_reflns_limit_k_min -24
_diffrn_reflns_limit_l_max 27
_diffrn_reflns_limit_l_min -27
_diffrn_reflns_number 307106
_diffrn_reflns_point_group_measured_fraction_full 0.999
_diffrn_reflns_point_group_measured_fraction_max 0.999
_diffrn_reflns_theta_full 25.242
_diffrn_reflns_theta_max 26.500
_diffrn_reflns_theta_min 2.228
_exptl_absorpt_coefficient_mu 2.267
_exptl_absorpt_correction_T_max 0.7455
_exptl_absorpt_correction_T_min 0.6262
_exptl_absorpt_correction_type multi-scan
_exptl_absorpt_process_details sadabs
_exptl_crystal_colour colorless
_exptl_crystal_density_diffrn 1.260
_exptl_crystal_description block
_exptl_crystal_F_000 1732
_exptl_crystal_size_max 0.24
_exptl_crystal_size_mid 0.17
_exptl_crystal_size_min 0.05
_platon_squeeze_details
;
TITL mo_210823b_a.res in P-1
CELL   10.8568   19.2449   21.6617     87.10     78.39     85.54
SPGR P-1
# Solvent Accessible Volume =       453
# Electrons Found in S.A.V. =        87
# Note: Atoms in Void are Labelled as Cxxx and Qxxx for all Others
C101 0.592 0.501 0.460 !       3.76 eA-3
C102 0.173 0.594 0.405 !       3.04 eA-3
C103 0.249 0.531 0.396 !       2.60 eA-3
C104 0.471 0.499 0.482 !       2.29 eA-3
C105 0.324 0.500 0.497 !       2.28 eA-3
C106 0.386 0.513 0.425 !       2.28 eA-3
C107 0.502 0.501 0.421 !       2.15 eA-3
C108 0.107 0.604 0.459 !       1.97 eA-3
C109 0.328 0.531 0.332 !       1.95 eA-3
C110 0.044 0.548 0.493 !       1.86 eA-3
C111 0.219 0.469 0.403 !       1.82 eA-3
C112 0.110 0.563 0.457 !       1.79 eA-3
C113 0.285 0.580 0.350 !       1.68 eA-3
C114 0.080 0.489 0.483 !       1.42 eA-3
C115 0.172 0.480 0.435 !       1.26 eA-3
Q116 0.505 0.858 0.104 !       1.24 eA-3
C117 0.143 0.440 0.457 !       1.18 eA-3
Q118 0.437 0.816 0.082 !       1.17 eA-3
Q119 0.636 0.999 0.397 !       1.10 eA-3
C120 0.159 0.595 0.485 !       1.01 eA-3
Q121 0.339 0.764 0.182 !       1.01 eA-3
C122 0.813 0.409 0.480 !       0.98 eA-3
Q123 0.485 0.864 0.166 !       0.96 eA-3
Q124 0.763 0.958 0.278 !       0.90 eA-3
Q125 0.143 0.377 0.077 !       0.80 eA-3
C126 0.779 0.469 0.493 !       0.77 eA-3
C127 0.880 0.441 0.480 !       0.77 eA-3
C128 0.793 0.505 0.481 !       0.76 eA-3
C129 0.276 0.624 0.371 !       0.72 eA-3
Q130 0.794 0.449 0.381 !       0.71 eA-3
C131 0.985 0.361 0.499 !       0.70 eA-3
Q132 0.750 0.894 0.427 !       0.70 eA-3
Q133 0.469 0.031 0.052 !       0.69 eA-3
Q134 0.535 0.968 0.468 !       0.68 eA-3
Q135 0.392 0.578 0.337 !       0.68 eA-3
Q136 0.483 0.064 0.431 !       0.67 eA-3
Q137 0.377 0.809 0.202 !       0.64 eA-3
Q138 0.592 1.000 0.461 !       0.63 eA-3
Q139 0.606 0.031 0.029 !       0.63 eA-3
Q140 0.575 0.012 0.043 !       0.63 eA-3
Q141 0.654 0.375 0.040 !       0.63 eA-3
Q142 0.933 0.457 0.107 !       0.63 eA-3
Q143 0.436 0.921 0.008 !       0.63 eA-3
C144 0.627 0.452 0.508 !       0.62 eA-3
Q145 0.965 0.409 0.229 !       0.62 eA-3
Q146 0.580 0.907 0.194 !       0.61 eA-3
C147 0.152 0.659 0.427 !       0.61 eA-3
Q148 0.981 0.686 0.105 !       0.61 eA-3
Q149 0.058 0.499 0.063 !       0.60 eA-3
Q150 0.475 0.035 0.478 !       0.60 eA-3
Q151 0.845 0.580 0.032 !       0.59 eA-3
Q152 0.373 0.814 0.404 !       0.59 eA-3
C153 0.707 0.423 0.502 !       0.57 eA-3
Q154 0.610 0.159 0.412 !       0.56 eA-3
C155 0.645 0.502 0.411 !       0.56 eA-3
C156 0.283 0.566 0.307 !       0.56 eA-3
C157 0.203 0.639 0.377 !       0.56 eA-3
Q158 0.331 0.999 0.015 !       0.55 eA-3
Q159 0.970 0.439 0.452 !       0.55 eA-3
C160 0.034 0.609 0.441 !       0.55 eA-3
Q161 0.032 0.475 0.030 !       0.55 eA-3
Q162 0.997 0.689 0.479 !       0.55 eA-3
Q163 0.767 0.390 0.174 !       0.55 eA-3
Q164 0.313 0.622 0.422 !       0.54 eA-3
Q165 0.580 0.889 0.415 !       0.54 eA-3
Q166 0.857 0.373 0.149 !       0.54 eA-3
Q167 0.454 0.473 0.420 !       0.54 eA-3
Q168 0.409 0.984 0.017 !       0.53 eA-3
Q169 0.389 0.092 0.417 !       0.53 eA-3
Q170 0.968 0.423 0.079 !       0.53 eA-3
Q171 0.252 0.998 0.261 !       0.52 eA-3
Q172 0.810 1.002 0.169 !       0.52 eA-3
Q173 0.440 0.108 0.448 !       0.52 eA-3
Q174 0.861 0.546 0.046 !       0.52 eA-3
C175 0.717 0.533 0.447 !       0.52 eA-3
C176 0.248 0.611 0.317 !       0.51 eA-3
Q177 0.561 0.031 0.268 !       0.51 eA-3
Q178 0.596 0.890 0.344 !       0.51 eA-3
Q179 0.623 0.082 0.099 !       0.51 eA-3
Q180 0.723 0.139 0.132 !       0.51 eA-3
Q181 0.500 1.000 0.000 !       0.51 eA-3
Q182 0.451 0.608 0.339 !       0.51 eA-3
Q183 0.828 0.593 0.079 !       0.51 eA-3
C184 0.123 0.390 0.457 !       0.50 eA-3
Q185 0.215 0.816 0.353 !       0.50 eA-3
;
_refine_diff_density_max 1.114
_refine_diff_density_min -0.907
_refine_diff_density_rms 0.085
_refine_ls_extinction_method none
_refine_ls_goodness_of_fit_ref 1.022
_refine_ls_hydrogen_treatment mixed
_refine_ls_matrix_type full
_refine_ls_number_parameters 968
_refine_ls_number_reflns 18302
_refine_ls_number_restraints 11
_refine_ls_restrained_S_all 1.022
_refine_ls_R_factor_all 0.0470
_refine_ls_R_factor_gt 0.0311
_refine_ls_shift/su_max 0.003
_refine_ls_shift/su_mean 0.000
_refine_ls_structure_factor_coef Fsqd
_refine_ls_weighting_details 'w=1/[\s^2^(Fo^2^)+(0.0259P)^2^+8.3422P] where P=(Fo^2^+2Fc^2^)/3'
_refine_ls_weighting_scheme calc
_refine_ls_wR_factor_gt 0.0670
_refine_ls_wR_factor_ref 0.0726
_reflns_Friedel_coverage 0.000
_reflns_number_gt 14759
_reflns_number_total 18302
_reflns_threshold_expression 'I > 2\s(I)'
_cod_data_source_file d3sc06599e2.cif
_cod_data_source_block platon_sq
_cod_depositor_comments 'Adding full bibliography for 1570851--1570856.cif.'
_cod_database_code 1570851
_shelx_shelxl_version_number 2018/3
_shelx_space_group_comment
;
The symmetry employed for this shelxl refinement is uniquely defined
by the following loop, which should always be used as a source of
symmetry information in preference to the above space-group names.
They are only intended as comments.
;
_shelx_estimated_absorpt_t_max 0.895
_shelx_estimated_absorpt_t_min 0.612
_olex2_refinement_description
;
1. Fixed Uiso
 At 1.2 times of:
  All C(H) groups, All C(H,H) groups
 At 1.5 times of:
  All H(H) groups, All C(H,H,H) groups
2. Restrained distances
 H3A-H3B
 1.6 with sigma of 0.03
 C3-H3A = C3-H3B = C4-H4A = C4-H4B = C4-H4C
 0.99 with sigma of 0.02
 C46-H46A = C46-H46B = C47-H47A = C47-H47B = C47-H47C
 1.03 with sigma of 0.05
3.a Ternary CH refined with riding coordinates:
 C12(H12), C15(H15), C24(H24), C27(H27), C55(H55), C58(H58), C67(H67), C70(H70)
3.b Secondary CH2 refined with riding coordinates:
 C1(H1A,H1B), C30(H30A,H30B), C37(H37A,H37B), C44(H44A,H44B), C73(H73A,H73B),
 C80(H80A,H80B)
3.c Aromatic/amide H refined with riding coordinates:
 C8(H8), C9(H9), C10(H10), C20(H20), C21(H21), C22(H22), C32(H32), C33(H33),
 C34(H34), C35(H35), C36(H36), C39(H39), C40(H40), C41(H41), C42(H42), C43(H43),
  C51(H51), C52(H52), C53(H53), C63(H63), C64(H64), C65(H65), C75(H75),
 C76(H76), C77(H77), C78(H78), C79(H79), C82(H82), C83(H83), C84(H84), C85(H85),
  C86(H86), C89(H89), C90(H90), C91(H91), C92(H92), C93(H93)
3.d Idealised Me refined as rotating group:
 C2(H2A,H2B,H2C), C13(H13A,H13B,H13C), C14(H14A,H14B,H14C), C16(H16A,H16B,
 H16C), C17(H17A,H17B,H17C), C25(H25A,H25B,H25C), C26(H26A,H26B,H26C), C28(H28A,
 H28B,H28C), C29(H29A,H29B,H29C), C45(H45A,H45B,H45C), C56(H56A,H56B,H56C),
 C57(H57A,H57B,H57C), C59(H59A,H59B,H59C), C60(H60A,H60B,H60C), C68(H68A,H68B,
 H68C), C69(H69A,H69B,H69C), C71(H71A,H71B,H71C), C72(H72A,H72B,H72C), C87(H87A,
 H87B,H87C)
;
_platon_squeeze_void_probe_radius 1.20
_olex2_submission_special_instructions 'No special instructions were received'

loop_
_space_group_symop_operation_xyz
'x, y, z'
'-x, -y, -z'

loop_
_atom_site_label
_atom_site_type_symbol
_atom_site_fract_x
_atom_site_fract_y
_atom_site_fract_z
_atom_site_U_iso_or_equiv
_atom_site_adp_type
_atom_site_occupancy
_atom_site_site_symmetry_order
_atom_site_calc_flag
_atom_site_refinement_flags_posn
_atom_site_refinement_flags_adp
_atom_site_refinement_flags_occupancy
_atom_site_disorder_assembly
_atom_site_disorder_group
Lu1 Lu 0.98898(2) 0.47071(2) 0.07614(2) 0.02655(4) Uani 1 1 d . . . . .
Lu2 Lu 0.58766(2) 0.98176(2) 0.42752(2) 0.02697(4) Uani 1 1 d . . . . .
C1 C 1.1827(4) 0.4632(2) 0.1077(2) 0.0470(11) Uani 1 1 d . . . . .
H1A H 1.245836 0.445204 0.071476 0.056 Uiso 1 1 calc R . . . .
H1B H 1.202351 0.511712 0.112764 0.056 Uiso 1 1 calc R . . . .
C2 C 1.2105(4) 0.4215(2) 0.16611(19) 0.0424(10) Uani 1 1 d . . . . .
H2A H 1.153000 0.438967 0.203830 0.064 Uiso 1 1 calc GR . . . .
H2B H 1.297734 0.426619 0.169861 0.064 Uiso 1 1 calc GR . . . .
H2C H 1.198438 0.372086 0.161982 0.064 Uiso 1 1 calc GR . . . .
C3 C 0.9361(4) 0.5833(2) 0.02700(17) 0.0369(9) Uani 1 1 d D . . . .
H3A H 0.930(4) 0.6202(17) -0.0041(17) 0.067(15) Uiso 1 1 d D . . . .
H3B H 0.995(4) 0.5452(18) 0.015(2) 0.100 Uiso 1 1 d DR . . . .
C4 C 0.9728(5) 0.6186(3) 0.0812(2) 0.0537(12) Uani 1 1 d D . . . .
H4A H 0.919(4) 0.653(2) 0.109(2) 0.075(16) Uiso 1 1 d D . . . .
H4B H 0.998(4) 0.588(2) 0.1149(17) 0.064(15) Uiso 1 1 d D . . . .
H4C H 1.046(4) 0.648(3) 0.071(3) 0.12(2) Uiso 1 1 d D . . . .
C5 C 0.8139(3) 0.40721(18) 0.16672(15) 0.0243(7) Uani 1 1 d . . . . .
C6 C 0.8691(3) 0.30904(17) 0.09410(14) 0.0243(7) Uani 1 1 d . . . . .
C7 C 0.7557(3) 0.29868(19) 0.07384(14) 0.0266(7) Uani 1 1 d . . . . .
C8 C 0.7419(4) 0.2345(2) 0.05040(16) 0.0349(8) Uani 1 1 d . . . . .
H8 H 0.665430 0.227043 0.037562 0.042 Uiso 1 1 calc R . . . .
C9 C 0.8357(4) 0.1813(2) 0.04517(17) 0.0402(9) Uani 1 1 d . . . . .
H9 H 0.823220 0.137612 0.029706 0.048 Uiso 1 1 calc R . . . .
C10 C 0.9483(4) 0.1922(2) 0.06271(17) 0.0355(8) Uani 1 1 d . . . . .
H10 H 1.013932 0.156135 0.058019 0.043 Uiso 1 1 calc R . . . .
C11 C 0.9667(3) 0.25533(19) 0.08710(16) 0.0299(8) Uani 1 1 d . . . . .
C12 C 1.0907(4) 0.2633(2) 0.1075(2) 0.0424(10) Uani 1 1 d . . . . .
H12 H 1.088562 0.311453 0.123240 0.051 Uiso 1 1 calc R . . . .
C13 C 1.1099(5) 0.2112(3) 0.1610(2) 0.0600(13) Uani 1 1 d . . . . .
H13A H 1.036604 0.215469 0.195707 0.090 Uiso 1 1 calc GR . . . .
H13B H 1.185815 0.220955 0.176046 0.090 Uiso 1 1 calc GR . . . .
H13C H 1.119434 0.163715 0.145476 0.090 Uiso 1 1 calc GR . . . .
C14 C 1.2030(4) 0.2545(2) 0.0523(2) 0.0566(13) Uani 1 1 d . . . . .
H14A H 1.210111 0.206668 0.037765 0.085 Uiso 1 1 calc GR . . . .
H14B H 1.280528 0.263864 0.066095 0.085 Uiso 1 1 calc GR . . . .
H14C H 1.190340 0.287294 0.017637 0.085 Uiso 1 1 calc GR . . . .
C15 C 0.6543(3) 0.35803(19) 0.07300(15) 0.0285(8) Uani 1 1 d . . . . .
H15 H 0.649360 0.385830 0.111300 0.034 Uiso 1 1 calc R . . . .
C16 C 0.6913(4) 0.4063(2) 0.01496(17) 0.0380(9) Uani 1 1 d . . . . .
H16A H 0.772898 0.424513 0.015384 0.057 Uiso 1 1 calc GR . . . .
H16B H 0.627125 0.445101 0.015617 0.057 Uiso 1 1 calc GR . . . .
H16C H 0.697568 0.380059 -0.023313 0.057 Uiso 1 1 calc GR . . . .
C17 C 0.5233(3) 0.3331(2) 0.07435(18) 0.0409(9) Uani 1 1 d . . . . .
H17A H 0.522732 0.311182 0.034570 0.061 Uiso 1 1 calc GR . . . .
H17B H 0.460841 0.373071 0.079862 0.061 Uiso 1 1 calc GR . . . .
H17C H 0.502408 0.299193 0.109483 0.061 Uiso 1 1 calc GR . . . .
C18 C 0.7600(3) 0.52947(17) 0.20283(15) 0.0256(7) Uani 1 1 d . . . . .
C19 C 0.8074(4) 0.5470(2) 0.25540(18) 0.0361(9) Uani 1 1 d . . . . .
C20 C 0.7374(4) 0.5963(2) 0.29585(19) 0.0437(10) Uani 1 1 d . . . . .
H20 H 0.766539 0.606929 0.332566 0.052 Uiso 1 1 calc R . . . .
C21 C 0.6280(4) 0.6297(2) 0.28419(19) 0.0444(10) Uani 1 1 d . . . . .
H21 H 0.579482 0.661269 0.313481 0.053 Uiso 1 1 calc R . . . .
C22 C 0.5896(4) 0.61699(19) 0.22958(18) 0.0382(9) Uani 1 1 d . . . . .
H22 H 0.516921 0.642538 0.219960 0.046 Uiso 1 1 calc R . . . .
C23 C 0.6539(3) 0.56768(18) 0.18780(16) 0.0290(7) Uani 1 1 d . . . . .
C24 C 0.6045(4) 0.5561(2) 0.12886(18) 0.0370(9) Uani 1 1 d . . . . .
H24 H 0.666233 0.522822 0.102583 0.044 Uiso 1 1 calc R . . . .
C25 C 0.5938(4) 0.6240(2) 0.0895(2) 0.0534(12) Uani 1 1 d . . . . .
H25A H 0.576093 0.613469 0.048475 0.080 Uiso 1 1 calc GR . . . .
H25B H 0.673167 0.646839 0.083167 0.080 Uiso 1 1 calc GR . . . .
H25C H 0.525113 0.655129 0.111687 0.080 Uiso 1 1 calc GR . . . .
C26 C 0.4784(4) 0.5234(3) 0.1447(2) 0.0565(12) Uani 1 1 d . . . . .
H26A H 0.487582 0.479021 0.168038 0.085 Uiso 1 1 calc GR . . . .
H26B H 0.450223 0.515212 0.105588 0.085 Uiso 1 1 calc GR . . . .
H26C H 0.416013 0.555041 0.170565 0.085 Uiso 1 1 calc GR . . . .
C27 C 0.9331(4) 0.5172(3) 0.2688(2) 0.0568(13) Uani 1 1 d . . . . .
H27 H 0.963357 0.477371 0.240430 0.068 Uiso 1 1 calc R . . . .
C28 C 0.9249(6) 0.4900(3) 0.3366(2) 0.0765(17) Uani 1 1 d . . . . .
H28A H 0.902586 0.528992 0.365067 0.115 Uiso 1 1 calc GR . . . .
H28B H 1.006632 0.467428 0.341500 0.115 Uiso 1 1 calc GR . . . .
H28C H 0.860318 0.456148 0.346832 0.115 Uiso 1 1 calc GR . . . .
C29 C 1.0299(5) 0.5728(3) 0.2532(3) 0.0754(17) Uani 1 1 d . . . . .
H29A H 1.035792 0.589518 0.209265 0.113 Uiso 1 1 calc GR . . . .
H29B H 1.112448 0.552521 0.259187 0.113 Uiso 1 1 calc GR . . . .
H29C H 1.003117 0.611974 0.281178 0.113 Uiso 1 1 calc GR . . . .
C30 C 0.6510(3) 0.40629(19) 0.26651(16) 0.0328(8) Uani 1 1 d . . . . .
H30A H 0.618881 0.451415 0.249723 0.039 Uiso 1 1 calc R . . . .
H30B H 0.694835 0.416237 0.300657 0.039 Uiso 1 1 calc R . . . .
C31 C 0.5408(3) 0.36316(19) 0.29371(16) 0.0307(8) Uani 1 1 d . . . . .
C32 C 0.4620(4) 0.3425(2) 0.25597(17) 0.0388(9) Uani 1 1 d . . . . .
H32 H 0.477704 0.355211 0.212277 0.047 Uiso 1 1 calc R . . . .
C33 C 0.3612(4) 0.3038(2) 0.2813(2) 0.0466(10) Uani 1 1 d . . . . .
H33 H 0.307861 0.289946 0.255032 0.056 Uiso 1 1 calc R . . . .
C34 C 0.3375(4) 0.2851(2) 0.3448(2) 0.0458(10) Uani 1 1 d . . . . .
H34 H 0.268370 0.258082 0.362174 0.055 Uiso 1 1 calc R . . . .
C35 C 0.4141(4) 0.3058(2) 0.38235(19) 0.0451(10) Uani 1 1 d . . . . .
H35 H 0.397540 0.293287 0.426081 0.054 Uiso 1 1 calc R . . . .
C36 C 0.5152(4) 0.3446(2) 0.35735(17) 0.0361(9) Uani 1 1 d . . . . .
H36 H 0.567591 0.358705 0.383988 0.043 Uiso 1 1 calc R . . . .
C37 C 0.7767(4) 0.29784(18) 0.23199(16) 0.0315(8) Uani 1 1 d . . . . .
H37A H 0.835805 0.277390 0.195478 0.038 Uiso 1 1 calc R . . . .
H37B H 0.699993 0.271456 0.239919 0.038 Uiso 1 1 calc R . . . .
C38 C 0.8370(4) 0.28938(19) 0.28900(17) 0.0341(8) Uani 1 1 d . . . . .
C39 C 0.7866(5) 0.2481(2) 0.3406(2) 0.0544(12) Uani 1 1 d . . . . .
H39 H 0.710270 0.226777 0.341414 0.065 Uiso 1 1 calc R . . . .
C40 C 0.8472(7) 0.2380(3) 0.3908(3) 0.089(2) Uani 1 1 d . . . . .
H40 H 0.812551 0.209195 0.425891 0.107 Uiso 1 1 calc R . . . .
C41 C 0.9563(7) 0.2689(4) 0.3907(3) 0.090(2) Uani 1 1 d . . . . .
H41 H 0.997058 0.261536 0.425610 0.108 Uiso 1 1 calc R . . . .
C42 C 1.0067(5) 0.3103(3) 0.3403(3) 0.0775(18) Uani 1 1 d . . . . .
H42 H 1.082354 0.332013 0.340239 0.093 Uiso 1 1 calc R . . . .
C43 C 0.9476(4) 0.3204(2) 0.2897(2) 0.0525(11) Uani 1 1 d . . . . .
H43 H 0.983147 0.349137 0.254659 0.063 Uiso 1 1 calc R . . . .
C44 C 0.8026(4) 1.0007(2) 0.40847(19) 0.0410(9) Uani 1 1 d . . . . .
H44A H 0.837317 0.990178 0.363804 0.049 Uiso 1 1 calc R . . . .
H44B H 0.809214 1.051167 0.412567 0.049 Uiso 1 1 calc R . . . .
C45 C 0.8897(4) 0.9620(2) 0.4477(2) 0.0519(11) Uani 1 1 d . . . . .
H45A H 0.857108 0.970323 0.492462 0.078 Uiso 1 1 calc GR . . . .
H45B H 0.974276 0.979001 0.435209 0.078 Uiso 1 1 calc GR . . . .
H45C H 0.893813 0.911950 0.440595 0.078 Uiso 1 1 calc GR . . . .
C46 C 0.5639(4) 0.9228(2) 0.53294(17) 0.0308(8) Uani 1 1 d D . . . .
H46A H 0.613(3) 0.8943(18) 0.5030(15) 0.027(9) Uiso 1 1 d D . . . .
H46B H 0.631(4) 0.942(2) 0.5515(19) 0.050(12) Uiso 1 1 d D . . . .
C47 C 0.4821(4) 0.8743(2) 0.5800(2) 0.0425(10) Uani 1 1 d D . . . .
H47A H 0.528(4) 0.849(2) 0.609(2) 0.061(14) Uiso 1 1 d D . . . .
H47B H 0.401(4) 0.895(2) 0.6069(19) 0.055(13) Uiso 1 1 d D . . . .
H47C H 0.443(4) 0.845(2) 0.557(2) 0.055(13) Uiso 1 1 d D . . . .
C48 C 0.5556(3) 0.91041(18) 0.32587(16) 0.0284(7) Uani 1 1 d . . . . .
C49 C 0.5090(4) 1.03121(18) 0.28329(17) 0.0333(8) Uani 1 1 d . . . . .
C50 C 0.3837(4) 1.0608(2) 0.28469(18) 0.0401(9) Uani 1 1 d . . . . .
C51 C 0.3653(5) 1.1162(2) 0.2435(2) 0.0524(11) Uani 1 1 d . . . . .
H51 H 0.282291 1.135921 0.243598 0.063 Uiso 1 1 calc R . . . .
C52 C 0.4642(5) 1.1430(2) 0.2028(2) 0.0580(13) Uani 1 1 d . . . . .
H52 H 0.449215 1.181596 0.175500 0.070 Uiso 1 1 calc R . . . .
C53 C 0.5856(5) 1.1151(2) 0.2007(2) 0.0490(11) Uani 1 1 d . . . . .
H53 H 0.653547 1.134249 0.172034 0.059 Uiso 1 1 calc R . . . .
C54 C 0.6089(4) 1.0585(2) 0.24081(17) 0.0398(9) Uani 1 1 d . . . . .
C55 C 0.7458(4) 1.0305(2) 0.23572(19) 0.0451(10) Uani 1 1 d . . . . .
H55 H 0.748092 0.988819 0.265057 0.054 Uiso 1 1 calc R . . . .
C56 C 0.8247(5) 1.0852(3) 0.2549(2) 0.0612(13) Uani 1 1 d . . . . .
H56A H 0.830484 1.124532 0.224116 0.092 Uiso 1 1 calc GR . . . .
H56B H 0.909509 1.064335 0.256090 0.092 Uiso 1 1 calc GR . . . .
H56C H 0.784708 1.101762 0.296708 0.092 Uiso 1 1 calc GR . . . .
C57 C 0.8045(5) 1.0081(3) 0.1685(2) 0.0669(15) Uani 1 1 d . . . . .
H57A H 0.757164 0.971107 0.156946 0.100 Uiso 1 1 calc GR . . . .
H57B H 0.892404 0.990718 0.166653 0.100 Uiso 1 1 calc GR . . . .
H57C H 0.801425 1.048199 0.138939 0.100 Uiso 1 1 calc GR . . . .
C58 C 0.2688(4) 1.0336(2) 0.3281(2) 0.0434(10) Uani 1 1 d . . . . .
H58 H 0.298940 1.001175 0.360290 0.052 Uiso 1 1 calc R . . . .
C59 C 0.1924(5) 0.9921(3) 0.2921(2) 0.0616(13) Uani 1 1 d . . . . .
H59A H 0.166669 1.021866 0.258142 0.092 Uiso 1 1 calc GR . . . .
H59B H 0.117389 0.976653 0.321087 0.092 Uiso 1 1 calc GR . . . .
H59C H 0.244486 0.951404 0.273958 0.092 Uiso 1 1 calc GR . . . .
C60 C 0.1824(4) 1.0916(2) 0.3632(2) 0.0549(12) Uani 1 1 d . . . . .
H60A H 0.231671 1.119495 0.384694 0.082 Uiso 1 1 calc GR . . . .
H60B H 0.115660 1.070930 0.394351 0.082 Uiso 1 1 calc GR . . . .
H60C H 0.144641 1.121586 0.333049 0.082 Uiso 1 1 calc GR . . . .
C61 C 0.5513(3) 0.81127(18) 0.40275(16) 0.0278(7) Uani 1 1 d . . . . .
C62 C 0.4251(3) 0.79189(19) 0.41248(17) 0.0320(8) Uani 1 1 d . . . . .
C63 C 0.3978(4) 0.7259(2) 0.43762(19) 0.0419(9) Uani 1 1 d . . . . .
H63 H 0.313749 0.712394 0.443581 0.050 Uiso 1 1 calc R . . . .
C64 C 0.4899(4) 0.6793(2) 0.45416(19) 0.0423(10) Uani 1 1 d . . . . .
H64 H 0.469440 0.634256 0.471164 0.051 Uiso 1 1 calc R . . . .
C65 C 0.6116(4) 0.6987(2) 0.44584(17) 0.0357(8) Uani 1 1 d . . . . .
H65 H 0.674536 0.666543 0.457468 0.043 Uiso 1 1 calc R . . . .
C66 C 0.6450(3) 0.76412(18) 0.42090(15) 0.0266(7) Uani 1 1 d . . . . .
C67 C 0.7812(3) 0.78197(19) 0.41491(16) 0.0294(8) Uani 1 1 d . . . . .
H67 H 0.788256 0.831133 0.398014 0.035 Uiso 1 1 calc R . . . .
C68 C 0.8213(4) 0.7770(2) 0.47918(17) 0.0370(9) Uani 1 1 d . . . . .
H68A H 0.760685 0.805098 0.509344 0.055 Uiso 1 1 calc GR . . . .
H68B H 0.905224 0.794406 0.474604 0.055 Uiso 1 1 calc GR . . . .
H68C H 0.823598 0.728209 0.494579 0.055 Uiso 1 1 calc GR . . . .
C69 C 0.8740(4) 0.7345(2) 0.36962(18) 0.0380(9) Uani 1 1 d . . . . .
H69A H 0.875426 0.686818 0.387643 0.057 Uiso 1 1 calc GR . . . .
H69B H 0.958515 0.751557 0.363294 0.057 Uiso 1 1 calc GR . . . .
H69C H 0.847096 0.735022 0.329023 0.057 Uiso 1 1 calc GR . . . .
C70 C 0.3175(3) 0.8444(2) 0.4018(2) 0.0389(9) Uani 1 1 d . . . . .
H70 H 0.347295 0.872109 0.362063 0.047 Uiso 1 1 calc R . . . .
C71 C 0.1968(4) 0.8102(3) 0.3952(3) 0.0572(12) Uani 1 1 d . . . . .
H71A H 0.218259 0.774887 0.363018 0.086 Uiso 1 1 calc GR . . . .
H71B H 0.136333 0.845960 0.382722 0.086 Uiso 1 1 calc GR . . . .
H71C H 0.159390 0.788110 0.435683 0.086 Uiso 1 1 calc GR . . . .
C72 C 0.2827(4) 0.8945(2) 0.4557(2) 0.0461(10) Uani 1 1 d . . . . .
H72A H 0.248172 0.868824 0.494766 0.069 Uiso 1 1 calc GR . . . .
H72B H 0.219372 0.930396 0.446113 0.069 Uiso 1 1 calc GR . . . .
H72C H 0.358018 0.916728 0.460883 0.069 Uiso 1 1 calc GR . . . .
C73 C 0.5071(4) 0.8968(2) 0.21970(19) 0.0452(11) Uani 1 1 d . . . . .
H73A H 0.574526 0.909131 0.183665 0.054 Uiso 1 1 calc R . . . .
H73B H 0.451761 0.939455 0.231152 0.054 Uiso 1 1 calc R . . . .
C74 C 0.4277(4) 0.8402(2) 0.1992(2) 0.0506(12) Uani 1 1 d . . . . .
C75 C 0.3680(5) 0.7912(3) 0.2406(3) 0.0602(13) Uani 1 1 d . . . . .
H75 H 0.375882 0.789582 0.283523 0.072 Uiso 1 1 calc R . . . .
C76 C 0.2962(5) 0.7441(3) 0.2197(3) 0.0757(17) Uani 1 1 d . . . . .
H76 H 0.255297 0.710194 0.248423 0.091 Uiso 1 1 calc R . . . .
C77 C 0.2845(5) 0.7464(3) 0.1596(3) 0.0773(17) Uani 1 1 d . . . . .
H77 H 0.232038 0.715041 0.146551 0.093 Uiso 1 1 calc R . . . .
C78 C 0.3444(5) 0.7915(3) 0.1168(3) 0.0718(16) Uani 1 1 d . . . . .
H78 H 0.338492 0.790070 0.073767 0.086 Uiso 1 1 calc R . . . .
C79 C 0.4182(6) 0.8423(3) 0.1369(3) 0.0750(17) Uani 1 1 d . . . . .
H79 H 0.458729 0.876059 0.107882 0.090 Uiso 1 1 calc R . . . .
C80 C 0.6521(3) 0.80976(19) 0.26144(16) 0.0326(8) Uani 1 1 d . . . . .
H80A H 0.609217 0.773045 0.245284 0.039 Uiso 1 1 calc R . . . .
H80B H 0.672823 0.792046 0.302099 0.039 Uiso 1 1 calc R . . . .
C81 C 0.7723(4) 0.82182(19) 0.21578(16) 0.0349(9) Uani 1 1 d . . . . .
C82 C 0.8739(4) 0.8476(2) 0.2354(2) 0.0463(10) Uani 1 1 d . . . . .
H82 H 0.865153 0.861006 0.277793 0.056 Uiso 1 1 calc R . . . .
C83 C 0.9872(5) 0.8538(3) 0.1937(3) 0.0646(14) Uani 1 1 d . . . . .
H83 H 1.056899 0.870323 0.207596 0.078 Uiso 1 1 calc R . . . .
C84 C 0.9988(5) 0.8357(3) 0.1315(3) 0.0717(17) Uani 1 1 d . . . . .
H84 H 1.076658 0.839738 0.102655 0.086 Uiso 1 1 calc R . . . .
C85 C 0.8985(6) 0.8122(3) 0.1117(2) 0.0695(16) Uani 1 1 d . . . . .
H85 H 0.905938 0.801437 0.068716 0.083 Uiso 1 1 calc R . . . .
C86 C 0.7869(5) 0.8040(2) 0.15334(19) 0.0526(12) Uani 1 1 d . . . . .
H86 H 0.718857 0.785863 0.139248 0.063 Uiso 1 1 calc R . . . .
C87 C 0.4921(6) 0.1006(4) 0.0353(3) 0.098(2) Uani 1 1 d . . . . .
H87A H 0.488699 0.128827 0.072148 0.147 Uiso 1 1 calc GR . . . .
H87B H 0.501682 0.130905 -0.002825 0.147 Uiso 1 1 calc GR . . . .
H87C H 0.564104 0.065986 0.031813 0.147 Uiso 1 1 calc GR . . . .
C88 C 0.3733(5) 0.0643(3) 0.0428(2) 0.0661(14) Uani 1 1 d . . . . .
C89 C 0.3253(6) 0.0305(3) 0.0964(3) 0.0808(17) Uani 1 1 d . . . . .
H89 H 0.368215 0.029387 0.130647 0.097 Uiso 1 1 calc R . . . .
C90 C 0.2128(7) -0.0034(3) 0.1038(3) 0.090(2) Uani 1 1 d . . . . .
H90 H 0.181561 -0.027737 0.142389 0.108 Uiso 1 1 calc R . . . .
C91 C 0.1479(6) -0.0015(3) 0.0551(3) 0.0776(16) Uani 1 1 d . . . . .
H91 H 0.071869 -0.024296 0.059716 0.093 Uiso 1 1 calc R . . . .
C92 C 0.1944(6) 0.0337(3) 0.0004(3) 0.0766(16) Uani 1 1 d . . . . .
H92 H 0.150591 0.035320 -0.033535 0.092 Uiso 1 1 calc R . . . .
C93 C 0.3054(6) 0.0672(3) -0.0063(3) 0.0767(16) Uani 1 1 d . . . . .
H93 H 0.335804 0.092415 -0.044521 0.092 Uiso 1 1 calc R . . . .
N1 N 0.8893(2) 0.37414(14) 0.11742(12) 0.0240(6) Uani 1 1 d . . . . .
N2 N 0.8229(3) 0.47659(15) 0.16047(13) 0.0262(6) Uani 1 1 d . . . . .
N3 N 0.7420(3) 0.37138(15) 0.21584(13) 0.0280(6) Uani 1 1 d . . . . .
N4 N 0.5258(3) 0.97886(15) 0.33112(13) 0.0303(7) Uani 1 1 d . . . . .
N5 N 0.5819(3) 0.88027(14) 0.38038(13) 0.0249(6) Uani 1 1 d . . . . .
N6 N 0.5635(3) 0.87232(15) 0.27305(13) 0.0307(7) Uani 1 1 d . . . . .

loop_
_atom_site_aniso_label
_atom_site_aniso_U_11
_atom_site_aniso_U_22
_atom_site_aniso_U_33
_atom_site_aniso_U_23
_atom_site_aniso_U_13
_atom_site_aniso_U_12
Lu1 0.02091(8) 0.03124(9) 0.02864(8) 0.00092(6) -0.00872(6) -0.00018(6)
Lu2 0.02981(9) 0.02607(8) 0.02760(8) -0.00614(6) -0.01044(6) -0.00212(6)
C1 0.029(2) 0.064(3) 0.051(2) 0.012(2) -0.0163(18) -0.010(2)
C2 0.031(2) 0.052(3) 0.045(2) 0.0093(19) -0.0122(17) -0.0079(18)
C3 0.048(2) 0.026(2) 0.033(2) 0.0019(16) -0.0009(17) 0.0046(17)
C4 0.059(3) 0.041(3) 0.062(3) -0.016(2) -0.009(2) -0.007(2)
C5 0.0210(16) 0.0314(19) 0.0232(16) -0.0006(14) -0.0116(13) 0.0013(14)
C6 0.0263(17) 0.0275(18) 0.0190(15) -0.0017(13) -0.0046(13) -0.0008(14)
C7 0.0252(17) 0.036(2) 0.0183(15) -0.0005(14) -0.0036(13) -0.0021(15)
C8 0.035(2) 0.044(2) 0.0280(18) -0.0054(16) -0.0100(15) -0.0067(17)
C9 0.052(3) 0.035(2) 0.033(2) -0.0100(16) -0.0027(18) -0.0055(19)
C10 0.038(2) 0.032(2) 0.034(2) -0.0051(16) -0.0025(16) 0.0055(17)
C11 0.0301(19) 0.0299(19) 0.0293(18) -0.0033(15) -0.0069(15) 0.0051(15)
C12 0.033(2) 0.035(2) 0.063(3) -0.0102(19) -0.0225(19) 0.0107(17)
C13 0.055(3) 0.072(3) 0.056(3) -0.004(2) -0.028(2) 0.024(3)
C14 0.030(2) 0.045(3) 0.092(4) 0.010(2) -0.010(2) 0.0041(19)
C15 0.0255(18) 0.037(2) 0.0241(17) -0.0017(14) -0.0093(14) 0.0003(15)
C16 0.033(2) 0.048(2) 0.033(2) 0.0061(17) -0.0109(16) 0.0002(18)
C17 0.028(2) 0.059(3) 0.037(2) -0.0035(19) -0.0110(16) -0.0025(18)
C18 0.0241(17) 0.0246(18) 0.0285(17) -0.0030(14) -0.0056(14) -0.0014(14)
C19 0.042(2) 0.031(2) 0.039(2) -0.0075(16) -0.0150(17) -0.0021(17)
C20 0.057(3) 0.039(2) 0.037(2) -0.0132(18) -0.0114(19) -0.007(2)
C21 0.056(3) 0.028(2) 0.044(2) -0.0084(17) 0.003(2) 0.0034(19)
C22 0.038(2) 0.027(2) 0.047(2) 0.0014(17) -0.0037(18) 0.0025(16)
C23 0.0280(18) 0.0253(18) 0.0332(19) 0.0038(14) -0.0045(15) -0.0053(14)
C24 0.032(2) 0.041(2) 0.040(2) -0.0013(17) -0.0152(16) 0.0040(17)
C25 0.046(3) 0.064(3) 0.046(2) 0.012(2) -0.009(2) 0.014(2)
C26 0.043(3) 0.065(3) 0.067(3) 0.001(2) -0.024(2) -0.007(2)
C27 0.055(3) 0.068(3) 0.056(3) -0.028(2) -0.033(2) 0.011(2)
C28 0.097(4) 0.078(4) 0.068(3) -0.014(3) -0.055(3) 0.015(3)
C29 0.050(3) 0.113(5) 0.073(3) -0.037(3) -0.028(3) -0.007(3)
C30 0.040(2) 0.029(2) 0.0283(18) -0.0030(15) -0.0052(15) 0.0005(16)
C31 0.0331(19) 0.0288(19) 0.0280(18) 0.0006(14) -0.0041(15) 0.0047(15)
C32 0.045(2) 0.044(2) 0.0284(19) 0.0024(17) -0.0085(17) -0.0049(19)
C33 0.046(2) 0.044(3) 0.054(3) 0.002(2) -0.020(2) -0.005(2)
C34 0.041(2) 0.042(2) 0.051(3) 0.012(2) -0.0038(19) -0.0046(19)
C35 0.048(3) 0.048(3) 0.034(2) 0.0093(18) -0.0020(18) 0.001(2)
C36 0.043(2) 0.036(2) 0.0283(19) -0.0010(16) -0.0055(16) 0.0009(17)
C37 0.036(2) 0.0292(19) 0.0278(18) 0.0006(15) -0.0061(15) 0.0044(16)
C38 0.037(2) 0.032(2) 0.0323(19) 0.0003(16) -0.0080(16) 0.0067(16)
C39 0.061(3) 0.055(3) 0.045(3) 0.018(2) -0.014(2) 0.000(2)
C40 0.126(6) 0.091(5) 0.053(3) 0.034(3) -0.037(4) -0.001(4)
C41 0.124(6) 0.086(5) 0.077(4) 0.000(3) -0.072(4) 0.022(4)
C42 0.069(4) 0.070(4) 0.111(5) -0.006(3) -0.061(4) 0.010(3)
C43 0.046(3) 0.052(3) 0.062(3) 0.006(2) -0.023(2) 0.001(2)
C44 0.035(2) 0.046(2) 0.044(2) -0.0051(19) -0.0120(18) -0.0080(18)
C45 0.040(2) 0.052(3) 0.067(3) -0.010(2) -0.017(2) -0.005(2)
C46 0.033(2) 0.032(2) 0.0307(19) -0.0071(15) -0.0113(16) -0.0015(16)
C47 0.048(3) 0.033(2) 0.049(3) 0.0005(19) -0.016(2) -0.0032(19)
C48 0.0255(18) 0.0295(19) 0.0328(18) -0.0060(15) -0.0122(14) 0.0014(14)
C49 0.049(2) 0.0245(19) 0.0301(19) -0.0062(15) -0.0173(17) 0.0014(16)
C50 0.055(3) 0.032(2) 0.039(2) -0.0068(17) -0.0252(19) 0.0083(18)
C51 0.061(3) 0.045(3) 0.055(3) 0.000(2) -0.025(2) 0.011(2)
C52 0.083(4) 0.039(3) 0.055(3) 0.004(2) -0.032(3) 0.017(2)
C53 0.074(3) 0.034(2) 0.041(2) 0.0016(18) -0.017(2) 0.000(2)
C54 0.063(3) 0.030(2) 0.0293(19) -0.0055(16) -0.0194(18) 0.0083(19)
C55 0.061(3) 0.034(2) 0.037(2) 0.0017(17) -0.0087(19) 0.003(2)
C56 0.056(3) 0.064(3) 0.061(3) 0.007(2) -0.008(2) -0.008(3)
C57 0.086(4) 0.049(3) 0.052(3) 0.001(2) 0.010(3) 0.018(3)
C58 0.044(2) 0.042(2) 0.049(2) -0.0017(19) -0.0236(19) 0.0053(19)
C59 0.053(3) 0.063(3) 0.077(3) -0.017(3) -0.033(3) 0.003(2)
C60 0.054(3) 0.052(3) 0.060(3) -0.008(2) -0.020(2) 0.012(2)
C61 0.0313(19) 0.0268(19) 0.0281(17) -0.0048(14) -0.0109(14) -0.0039(15)
C62 0.0297(19) 0.035(2) 0.0340(19) -0.0052(16) -0.0099(15) -0.0061(16)
C63 0.036(2) 0.044(2) 0.048(2) -0.0011(19) -0.0096(18) -0.0143(18)
C64 0.048(2) 0.035(2) 0.045(2) 0.0066(18) -0.0105(19) -0.0129(19)
C65 0.043(2) 0.032(2) 0.034(2) 0.0018(16) -0.0131(17) 0.0007(17)
C66 0.0304(18) 0.0273(18) 0.0245(17) -0.0028(14) -0.0106(14) -0.0019(14)
C67 0.0302(19) 0.0280(19) 0.0320(18) -0.0029(15) -0.0106(15) -0.0013(15)
C68 0.038(2) 0.041(2) 0.036(2) -0.0033(17) -0.0185(17) -0.0004(17)
C69 0.035(2) 0.040(2) 0.039(2) -0.0066(17) -0.0101(17) 0.0031(17)
C70 0.028(2) 0.040(2) 0.051(2) -0.0054(18) -0.0137(17) -0.0036(17)
C71 0.033(2) 0.057(3) 0.088(4) -0.009(3) -0.024(2) -0.005(2)
C72 0.038(2) 0.044(3) 0.054(3) -0.008(2) -0.0041(19) -0.0006(19)
C73 0.064(3) 0.040(2) 0.039(2) -0.0115(18) -0.032(2) 0.015(2)
C74 0.058(3) 0.052(3) 0.049(2) -0.027(2) -0.036(2) 0.030(2)
C75 0.054(3) 0.056(3) 0.075(3) -0.021(3) -0.020(3) 0.001(2)
C76 0.059(3) 0.071(4) 0.106(5) -0.040(3) -0.031(3) 0.000(3)
C77 0.061(4) 0.079(4) 0.100(5) -0.033(4) -0.034(3) 0.010(3)
C78 0.072(4) 0.099(5) 0.059(3) -0.016(3) -0.045(3) -0.003(3)
C79 0.107(5) 0.063(3) 0.070(3) -0.021(3) -0.057(3) 0.017(3)
C80 0.040(2) 0.029(2) 0.0302(18) -0.0074(15) -0.0115(16) 0.0049(16)
C81 0.049(2) 0.0266(19) 0.0279(18) -0.0012(15) -0.0093(16) 0.0091(17)
C82 0.042(2) 0.054(3) 0.041(2) 0.006(2) -0.0077(19) -0.001(2)
C83 0.047(3) 0.065(3) 0.078(4) 0.022(3) -0.010(3) 0.001(2)
C84 0.060(3) 0.069(4) 0.065(3) 0.022(3) 0.023(3) 0.020(3)
C85 0.097(5) 0.062(3) 0.036(3) 0.001(2) 0.011(3) 0.016(3)
C86 0.075(3) 0.047(3) 0.031(2) -0.0029(19) -0.005(2) 0.006(2)
C87 0.072(4) 0.155(7) 0.071(4) -0.022(4) -0.010(3) -0.031(4)
C88 0.076(4) 0.073(4) 0.049(3) -0.009(3) -0.009(3) -0.015(3)
C89 0.104(5) 0.073(4) 0.074(4) 0.006(3) -0.037(4) -0.016(4)
C90 0.117(6) 0.082(4) 0.076(4) 0.006(3) -0.024(4) -0.031(4)
C91 0.083(4) 0.074(4) 0.076(4) -0.013(3) -0.012(3) -0.007(3)
C92 0.068(4) 0.098(5) 0.066(4) -0.014(3) -0.014(3) -0.008(3)
C93 0.071(4) 0.099(5) 0.061(3) -0.008(3) -0.013(3) -0.009(3)
N1 0.0202(14) 0.0288(15) 0.0232(14) -0.0021(11) -0.0067(11) 0.0037(11)
N2 0.0237(14) 0.0277(16) 0.0281(15) -0.0038(12) -0.0076(12) 0.0014(12)
N3 0.0320(16) 0.0268(16) 0.0241(14) -0.0003(12) -0.0059(12) 0.0052(12)
N4 0.0391(17) 0.0256(16) 0.0296(15) -0.0057(12) -0.0161(13) 0.0033(13)
N5 0.0280(15) 0.0217(15) 0.0273(14) -0.0045(11) -0.0101(12) -0.0016(12)
N6 0.0372(17) 0.0266(16) 0.0326(16) -0.0076(12) -0.0179(13) 0.0047(13)

loop_
_atom_type_symbol
_atom_type_description
_atom_type_scat_dispersion_real
_atom_type_scat_dispersion_imag
_atom_type_scat_source
C C 0.0033 0.0016 'International Tables Vol C Tables 4.2.6.8 and 6.1.1.4'
H H 0.0000 0.0000 'International Tables Vol C Tables 4.2.6.8 and 6.1.1.4'
Lu Lu -0.4720 5.8584 'International Tables Vol C Tables 4.2.6.8 and 6.1.1.4'
N N 0.0061 0.0033 'International Tables Vol C Tables 4.2.6.8 and 6.1.1.4'

loop_
_geom_angle_atom_site_label_1
_geom_angle_atom_site_label_2
_geom_angle_atom_site_label_3
_geom_angle
_geom_angle_site_symmetry_1
_geom_angle_site_symmetry_3
_geom_angle_publ_flag
Lu1 Lu1 H3B 29.5(13) 2_765 . ?
Lu1 Lu1 H4B 93.4(6) 2_765 . ?
C1 Lu1 Lu1 112.53(10) . 2_765 ?
C1 Lu1 C3 96.98(15) . 2_765 ?
C1 Lu1 C3 114.21(15) . . ?
C1 Lu1 H3B 106.1(16) . . ?
C1 Lu1 C4 91.03(16) . . ?
C1 Lu1 H4B 77.2(9) . . ?
C1 Lu1 C5 109.52(12) . . ?
C3 Lu1 Lu1 46.56(9) . 2_765 ?
C3 Lu1 Lu1 45.91(9) 2_765 2_765 ?
C3 Lu1 C3 92.47(12) . 2_765 ?
C3 Lu1 H3B 20.8(9) . . ?
C3 Lu1 H3B 74.1(11) 2_765 . ?
C3 Lu1 C4 118.77(14) 2_765 . ?
C3 Lu1 C4 32.31(14) . . ?
C3 Lu1 H4B 133.7(9) 2_765 . ?
C3 Lu1 H4B 52.0(5) . . ?
C3 Lu1 C5 119.74(12) 2_765 . ?
C3 Lu1 C5 120.84(11) . . ?
H3B Lu1 H4B 64.1(15) . . ?
C4 Lu1 Lu1 75.06(11) . 2_765 ?
C4 Lu1 H3B 45.6(13) . . ?
C4 Lu1 H4B 19.7(5) . . ?
C5 Lu1 Lu1 136.81(6) . 2_765 ?
C5 Lu1 H3B 139.1(12) . . ?
C5 Lu1 C4 113.87(13) . . ?
C5 Lu1 H4B 105.1(10) . . ?
N1 Lu1 Lu1 123.85(6) . 2_765 ?
N1 Lu1 C1 106.74(13) . . ?
N1 Lu1 C3 137.91(12) . . ?
N1 Lu1 C3 91.85(11) . 2_765 ?
N1 Lu1 H3B 145.6(17) . . ?
N1 Lu1 C4 142.74(13) . . ?
N1 Lu1 H4B 134.1(10) . . ?
N1 Lu1 C5 29.51(9) . . ?
N1 Lu1 N2 58.39(10) . . ?
N2 Lu1 Lu1 130.98(7) . 2_765 ?
N2 Lu1 C1 112.01(13) . . ?
N2 Lu1 C3 142.74(12) . 2_765 ?
N2 Lu1 C3 96.18(11) . . ?
N2 Lu1 H3B 116.7(9) . . ?
N2 Lu1 C4 84.74(13) . . ?
N2 Lu1 H4B 77.4(11) . . ?
N2 Lu1 C5 29.14(10) . . ?
Lu2 Lu2 H46A 67.5(8) 2_676 . ?
C44 Lu2 Lu2 117.94(10) . 2_676 ?
C44 Lu2 C46 118.50(14) . 2_676 ?
C44 Lu2 C46 100.06(13) . . ?
C44 Lu2 H46A 91.3(8) . . ?
C44 Lu2 C47 92.48(14) . 2_676 ?
C44 Lu2 C48 105.14(12) . . ?
C46 Lu2 Lu2 45.68(9) . 2_676 ?
C46 Lu2 Lu2 46.56(9) 2_676 2_676 ?
C46 Lu2 C46 92.24(12) 2_676 . ?
C46 Lu2 H46A 114.1(8) 2_676 . ?
C46 Lu2 H46A 22.0(7) . . ?
C46 Lu2 C47 118.46(13) . 2_676 ?
C46 Lu2 C47 33.03(13) 2_676 2_676 ?
C46 Lu2 C48 119.59(11) 2_676 . ?
C46 Lu2 C48 120.02(11) . . ?
C47 Lu2 Lu2 75.28(9) 2_676 2_676 ?
C47 Lu2 H46A 139.6(8) 2_676 . ?
C48 Lu2 Lu2 135.81(7) . 2_676 ?
C48 Lu2 H46A 103.9(8) . . ?
C48 Lu2 C47 113.79(12) . 2_676 ?
N4 Lu2 Lu2 129.73(8) . 2_676 ?
N4 Lu2 C44 108.41(12) . . ?
N4 Lu2 C46 142.50(11) . . ?
N4 Lu2 C46 95.03(11) . 2_676 ?
N4 Lu2 H46A 131.6(8) . . ?
N4 Lu2 C47 84.72(12) . 2_676 ?
N4 Lu2 C48 29.07(10) . . ?
N5 Lu2 Lu2 122.81(7) . 2_676 ?
N5 Lu2 C44 103.59(13) . . ?
N5 Lu2 C46 136.15(11) . 2_676 ?
N5 Lu2 C46 92.01(11) . . ?
N5 Lu2 H46A 74.4(8) . . ?
N5 Lu2 C47 142.61(11) . 2_676 ?
N5 Lu2 C48 29.56(10) . . ?
N5 Lu2 N4 58.29(10) . . ?
Lu1 C1 H1A 106.2 . . ?
Lu1 C1 H1B 106.2 . . ?
H1A C1 H1B 106.4 . . ?
C2 C1 Lu1 124.4(3) . . ?
C2 C1 H1A 106.2 . . ?
C2 C1 H1B 106.2 . . ?
C1 C2 H2A 109.5 . . ?
C1 C2 H2B 109.5 . . ?
C1 C2 H2C 109.5 . . ?
H2A C2 H2B 109.5 . . ?
H2A C2 H2C 109.5 . . ?
H2B C2 H2C 109.5 . . ?
Lu1 C3 Lu1 87.53(12) . 2_765 ?
Lu1 C3 H3A 74(3) 2_765 . ?
Lu1 C3 H3A 162(3) . . ?
Lu1 C3 H3B 49(3) 2_765 . ?
Lu1 C3 H3B 45(3) . . ?
H3A C3 H3B 117(3) . . ?
C4 C3 Lu1 88.5(3) . . ?
C4 C3 Lu1 146.2(3) . 2_765 ?
C4 C3 H3A 104(3) . . ?
C4 C3 H3B 109(3) . . ?
Lu1 C4 H4A 135(3) . . ?
Lu1 C4 H4B 58(3) . . ?
Lu1 C4 H4C 125(4) . . ?
C3 C4 Lu1 59.2(2) . . ?
C3 C4 H4A 126(3) . . ?
C3 C4 H4B 117(3) . . ?
C3 C4 H4C 117(4) . . ?
H4A C4 H4B 97(4) . . ?
H4A C4 H4C 94(5) . . ?
H4B C4 H4C 99(5) . . ?
N1 C5 Lu1 55.47(17) . . ?
N1 C5 N3 122.1(3) . . ?
N2 C5 Lu1 56.20(17) . . ?
N2 C5 N1 111.0(3) . . ?
N2 C5 N3 126.8(3) . . ?
N3 C5 Lu1 171.2(2) . . ?
C7 C6 N1 121.1(3) . . ?
C11 C6 C7 119.3(3) . . ?
C11 C6 N1 119.5(3) . . ?
C6 C7 C15 121.2(3) . . ?
C8 C7 C6 118.7(3) . . ?
C8 C7 C15 120.0(3) . . ?
C7 C8 H8 119.0 . . ?
C9 C8 C7 122.0(3) . . ?
C9 C8 H8 119.0 . . ?
C8 C9 H9 120.3 . . ?
C8 C9 C10 119.3(4) . . ?
C10 C9 H9 120.3 . . ?
C9 C10 H10 119.5 . . ?
C9 C10 C11 121.1(3) . . ?
C11 C10 H10 119.5 . . ?
C6 C11 C12 121.9(3) . . ?
C10 C11 C6 119.5(3) . . ?
C10 C11 C12 118.6(3) . . ?
C11 C12 H12 108.1 . . ?
C11 C12 C13 111.5(4) . . ?
C11 C12 C14 111.6(3) . . ?
C13 C12 H12 108.1 . . ?
C13 C12 C14 109.3(3) . . ?
C14 C12 H12 108.1 . . ?
C12 C13 H13A 109.5 . . ?
C12 C13 H13B 109.5 . . ?
C12 C13 H13C 109.5 . . ?
H13A C13 H13B 109.5 . . ?
H13A C13 H13C 109.5 . . ?
H13B C13 H13C 109.5 . . ?
C12 C14 H14A 109.5 . . ?
C12 C14 H14B 109.5 . . ?
C12 C14 H14C 109.5 . . ?
H14A C14 H14B 109.5 . . ?
H14A C14 H14C 109.5 . . ?
H14B C14 H14C 109.5 . . ?
C7 C15 H15 107.9 . . ?
C7 C15 C16 110.1(3) . . ?
C7 C15 C17 113.6(3) . . ?
C16 C15 H15 107.9 . . ?
C16 C15 C17 109.4(3) . . ?
C17 C15 H15 107.9 . . ?
C15 C16 H16A 109.5 . . ?
C15 C16 H16B 109.5 . . ?
C15 C16 H16C 109.5 . . ?
H16A C16 H16B 109.5 . . ?
H16A C16 H16C 109.5 . . ?
H16B C16 H16C 109.5 . . ?
C15 C17 H17A 109.5 . . ?
C15 C17 H17B 109.5 . . ?
C15 C17 H17C 109.5 . . ?
H17A C17 H17B 109.5 . . ?
H17A C17 H17C 109.5 . . ?
H17B C17 H17C 109.5 . . ?
C19 C18 N2 122.0(3) . . ?
C23 C18 C19 119.7(3) . . ?
C23 C18 N2 118.2(3) . . ?
C18 C19 C27 123.2(3) . . ?
C20 C19 C18 118.3(3) . . ?
C20 C19 C27 118.5(3) . . ?
C19 C20 H20 119.0 . . ?
C21 C20 C19 122.0(4) . . ?
C21 C20 H20 119.0 . . ?
C20 C21 H21 120.6 . . ?
C20 C21 C22 118.9(4) . . ?
C22 C21 H21 120.6 . . ?
C21 C22 H22 119.1 . . ?
C21 C22 C23 121.9(4) . . ?
C23 C22 H22 119.1 . . ?
C18 C23 C24 122.7(3) . . ?
C22 C23 C18 118.7(3) . . ?
C22 C23 C24 118.6(3) . . ?
C23 C24 H24 107.8 . . ?
C23 C24 C25 111.6(3) . . ?
C23 C24 C26 111.4(3) . . ?
C25 C24 H24 107.8 . . ?
C26 C24 H24 107.8 . . ?
C26 C24 C25 110.3(3) . . ?
C24 C25 H25A 109.5 . . ?
C24 C25 H25B 109.5 . . ?
C24 C25 H25C 109.5 . . ?
H25A C25 H25B 109.5 . . ?
H25A C25 H25C 109.5 . . ?
H25B C25 H25C 109.5 . . ?
C24 C26 H26A 109.5 . . ?
C24 C26 H26B 109.5 . . ?
C24 C26 H26C 109.5 . . ?
H26A C26 H26B 109.5 . . ?
H26A C26 H26C 109.5 . . ?
H26B C26 H26C 109.5 . . ?
C19 C27 H27 108.1 . . ?
C19 C27 C28 113.0(4) . . ?
C19 C27 C29 109.6(4) . . ?
C28 C27 H27 108.1 . . ?
C28 C27 C29 109.9(4) . . ?
C29 C27 H27 108.1 . . ?
C27 C28 H28A 109.5 . . ?
C27 C28 H28B 109.5 . . ?
C27 C28 H28C 109.5 . . ?
H28A C28 H28B 109.5 . . ?
H28A C28 H28C 109.5 . . ?
H28B C28 H28C 109.5 . . ?
C27 C29 H29A 109.5 . . ?
C27 C29 H29B 109.5 . . ?
C27 C29 H29C 109.5 . . ?
H29A C29 H29B 109.5 . . ?
H29A C29 H29C 109.5 . . ?
H29B C29 H29C 109.5 . . ?
H30A C30 H30B 107.8 . . ?
C31 C30 H30A 109.0 . . ?
C31 C30 H30B 109.0 . . ?
N3 C30 H30A 109.0 . . ?
N3 C30 H30B 109.0 . . ?
N3 C30 C31 112.8(3) . . ?
C32 C31 C30 121.0(3) . . ?
C36 C31 C30 120.3(3) . . ?
C36 C31 C32 118.6(4) . . ?
C31 C32 H32 119.7 . . ?
C33 C32 C31 120.6(4) . . ?
C33 C32 H32 119.7 . . ?
C32 C33 H33 119.9 . . ?
C32 C33 C34 120.2(4) . . ?
C34 C33 H33 119.9 . . ?
C33 C34 H34 120.2 . . ?
C35 C34 C33 119.5(4) . . ?
C35 C34 H34 120.2 . . ?
C34 C35 H35 119.7 . . ?
C34 C35 C36 120.6(4) . . ?
C36 C35 H35 119.7 . . ?
C31 C36 H36 119.8 . . ?
C35 C36 C31 120.5(4) . . ?
C35 C36 H36 119.8 . . ?
H37A C37 H37B 107.7 . . ?
C38 C37 H37A 108.9 . . ?
C38 C37 H37B 108.9 . . ?
N3 C37 H37A 108.9 . . ?
N3 C37 H37B 108.9 . . ?
N3 C37 C38 113.3(3) . . ?
C39 C38 C37 120.9(4) . . ?
C39 C38 C43 118.5(4) . . ?
C43 C38 C37 120.5(4) . . ?
C38 C39 H39 120.0 . . ?
C40 C39 C38 119.9(5) . . ?
C40 C39 H39 120.0 . . ?
C39 C40 H40 119.6 . . ?
C41 C40 C39 120.9(5) . . ?
C41 C40 H40 119.6 . . ?
C40 C41 H41 120.1 . . ?
C42 C41 C40 119.9(5) . . ?
C42 C41 H41 120.1 . . ?
C41 C42 H42 120.1 . . ?
C41 C42 C43 119.8(5) . . ?
C43 C42 H42 120.1 . . ?
C38 C43 H43 119.5 . . ?
C42 C43 C38 121.0(5) . . ?
C42 C43 H43 119.5 . . ?
Lu2 C44 H44A 107.1 . . ?
Lu2 C44 H44B 107.1 . . ?
H44A C44 H44B 106.8 . . ?
C45 C44 Lu2 120.9(3) . . ?
C45 C44 H44A 107.1 . . ?
C45 C44 H44B 107.1 . . ?
C44 C45 H45A 109.5 . . ?
C44 C45 H45B 109.5 . . ?
C44 C45 H45C 109.5 . . ?
H45A C45 H45B 109.5 . . ?
H45A C45 H45C 109.5 . . ?
H45B C45 H45C 109.5 . . ?
Lu2 C46 Lu2 87.76(12) 2_676 . ?
Lu2 C46 H46A 157(2) 2_676 . ?
Lu2 C46 H46A 70(2) . . ?
Lu2 C46 H46B 103(2) . . ?
Lu2 C46 H46B 92(2) 2_676 . ?
H46A C46 H46B 100(3) . . ?
C47 C46 Lu2 87.3(2) . 2_676 ?
C47 C46 Lu2 144.2(3) . . ?
C47 C46 H46A 106(2) . . ?
C47 C46 H46B 112(2) . . ?
Lu2 C47 H47A 129(3) 2_676 . ?
Lu2 C47 H47B 59(2) 2_676 . ?
Lu2 C47 H47C 117(3) 2_676 . ?
C46 C47 Lu2 59.7(2) . 2_676 ?
C46 C47 H47A 113(3) . . ?
C46 C47 H47B 119(3) . . ?
C46 C47 H47C 108(3) . . ?
H47A C47 H47B 106(4) . . ?
H47A C47 H47C 113(4) . . ?
H47B C47 H47C 96(4) . . ?
N4 C48 Lu2 57.60(17) . . ?
N4 C48 N5 111.7(3) . . ?
N4 C48 N6 126.8(3) . . ?
N5 C48 Lu2 55.00(16) . . ?
N5 C48 N6 121.5(3) . . ?
N6 C48 Lu2 169.3(2) . . ?
C50 C49 N4 117.0(3) . . ?
C54 C49 C50 119.5(3) . . ?
C54 C49 N4 123.2(3) . . ?
C49 C50 C58 123.3(3) . . ?
C51 C50 C49 118.7(4) . . ?
C51 C50 C58 117.9(4) . . ?
C50 C51 H51 119.4 . . ?
C52 C51 C50 121.2(4) . . ?
C52 C51 H51 119.4 . . ?
C51 C52 H52 119.5 . . ?
C51 C52 C53 120.9(4) . . ?
C53 C52 H52 119.5 . . ?
C52 C53 H53 119.9 . . ?
C52 C53 C54 120.1(5) . . ?
C54 C53 H53 119.9 . . ?
C49 C54 C53 119.6(4) . . ?
C49 C54 C55 123.5(3) . . ?
C53 C54 C55 117.0(4) . . ?
C54 C55 H55 108.4 . . ?
C54 C55 C56 111.0(4) . . ?
C54 C55 C57 111.4(4) . . ?
C56 C55 H55 108.4 . . ?
C56 C55 C57 109.2(4) . . ?
C57 C55 H55 108.4 . . ?
C55 C56 H56A 109.5 . . ?
C55 C56 H56B 109.5 . . ?
C55 C56 H56C 109.5 . . ?
H56A C56 H56B 109.5 . . ?
H56A C56 H56C 109.5 . . ?
H56B C56 H56C 109.5 . . ?
C55 C57 H57A 109.5 . . ?
C55 C57 H57B 109.5 . . ?
C55 C57 H57C 109.5 . . ?
H57A C57 H57B 109.5 . . ?
H57A C57 H57C 109.5 . . ?
H57B C57 H57C 109.5 . . ?
C50 C58 H58 107.7 . . ?
C50 C58 C59 111.5(4) . . ?
C50 C58 C60 112.8(4) . . ?
C59 C58 H58 107.7 . . ?
C60 C58 H58 107.7 . . ?
C60 C58 C59 109.3(4) . . ?
C58 C59 H59A 109.5 . . ?
C58 C59 H59B 109.5 . . ?
C58 C59 H59C 109.5 . . ?
H59A C59 H59B 109.5 . . ?
H59A C59 H59C 109.5 . . ?
H59B C59 H59C 109.5 . . ?
C58 C60 H60A 109.5 . . ?
C58 C60 H60B 109.5 . . ?
C58 C60 H60C 109.5 . . ?
H60A C60 H60B 109.5 . . ?
H60A C60 H60C 109.5 . . ?
H60B C60 H60C 109.5 . . ?
C62 C61 N5 120.6(3) . . ?
C66 C61 C62 119.5(3) . . ?
C66 C61 N5 119.7(3) . . ?
C61 C62 C70 121.4(3) . . ?
C63 C62 C61 119.0(3) . . ?
C63 C62 C70 119.4(3) . . ?
C62 C63 H63 119.3 . . ?
C64 C63 C62 121.5(4) . . ?
C64 C63 H63 119.3 . . ?
C63 C64 H64 120.3 . . ?
C65 C64 C63 119.5(4) . . ?
C65 C64 H64 120.3 . . ?
C64 C65 H65 119.1 . . ?
C64 C65 C66 121.8(4) . . ?
C66 C65 H65 119.1 . . ?
C61 C66 C67 122.9(3) . . ?
C65 C66 C61 118.7(3) . . ?
C65 C66 C67 118.4(3) . . ?
C66 C67 H67 108.1 . . ?
C66 C67 C68 111.5(3) . . ?
C66 C67 C69 112.5(3) . . ?
C68 C67 H67 108.1 . . ?
C69 C67 H67 108.1 . . ?
C69 C67 C68 108.3(3) . . ?
C67 C68 H68A 109.5 . . ?
C67 C68 H68B 109.5 . . ?
C67 C68 H68C 109.5 . . ?
H68A C68 H68B 109.5 . . ?
H68A C68 H68C 109.5 . . ?
H68B C68 H68C 109.5 . . ?
C67 C69 H69A 109.5 . . ?
C67 C69 H69B 109.5 . . ?
C67 C69 H69C 109.5 . . ?
H69A C69 H69B 109.5 . . ?
H69A C69 H69C 109.5 . . ?
H69B C69 H69C 109.5 . . ?
C62 C70 H70 108.1 . . ?
C62 C70 C71 113.7(3) . . ?
C71 C70 H70 108.1 . . ?
C72 C70 C62 110.7(3) . . ?
C72 C70 H70 108.1 . . ?
C72 C70 C71 108.0(3) . . ?
C70 C71 H71A 109.5 . . ?
C70 C71 H71B 109.5 . . ?
C70 C71 H71C 109.5 . . ?
H71A C71 H71B 109.5 . . ?
H71A C71 H71C 109.5 . . ?
H71B C71 H71C 109.5 . . ?
C70 C72 H72A 109.5 . . ?
C70 C72 H72B 109.5 . . ?
C70 C72 H72C 109.5 . . ?
H72A C72 H72B 109.5 . . ?
H72A C72 H72C 109.5 . . ?
H72B C72 H72C 109.5 . . ?
H73A C73 H73B 107.9 . . ?
C74 C73 H73A 109.2 . . ?
C74 C73 H73B 109.2 . . ?
N6 C73 H73A 109.2 . . ?
N6 C73 H73B 109.2 . . ?
N6 C73 C74 112.0(3) . . ?
C75 C74 C73 123.0(4) . . ?
C79 C74 C73 116.6(5) . . ?
C79 C74 C75 120.3(5) . . ?
C74 C75 H75 120.0 . . ?
C74 C75 C76 120.1(5) . . ?
C76 C75 H75 120.0 . . ?
C75 C76 H76 119.9 . . ?
C77 C76 C75 120.2(7) . . ?
C77 C76 H76 119.9 . . ?
C76 C77 H77 119.0 . . ?
C76 C77 C78 122.0(6) . . ?
C78 C77 H77 119.0 . . ?
C77 C78 H78 120.3 . . ?
C77 C78 C79 119.4(5) . . ?
C79 C78 H78 120.3 . . ?
C74 C79 C78 117.9(6) . . ?
C74 C79 H79 121.1 . . ?
C78 C79 H79 121.1 . . ?
H80A C80 H80B 107.6 . . ?
C81 C80 H80A 108.6 . . ?
C81 C80 H80B 108.6 . . ?
N6 C80 H80A 108.6 . . ?
N6 C80 H80B 108.6 . . ?
N6 C80 C81 114.5(3) . . ?
C82 C81 C80 121.1(3) . . ?
C86 C81 C80 120.3(4) . . ?
C86 C81 C82 118.5(4) . . ?
C81 C82 H82 119.8 . . ?
C83 C82 C81 120.4(4) . . ?
C83 C82 H82 119.8 . . ?
C82 C83 H83 120.1 . . ?
C82 C83 C84 119.7(5) . . ?
C84 C83 H83 120.1 . . ?
C83 C84 H84 120.0 . . ?
C85 C84 C83 120.0(5) . . ?
C85 C84 H84 120.0 . . ?
C84 C85 H85 119.7 . . ?
C84 C85 C86 120.5(5) . . ?
C86 C85 H85 119.7 . . ?
C81 C86 H86 119.6 . . ?
C85 C86 C81 120.8(5) . . ?
C85 C86 H86 119.6 . . ?
H87A C87 H87B 109.5 . . ?
H87A C87 H87C 109.5 . . ?
H87B C87 H87C 109.5 . . ?
C88 C87 H87A 109.5 . . ?
C88 C87 H87B 109.5 . . ?
C88 C87 H87C 109.5 . . ?
C89 C88 C87 121.7(5) . . ?
C89 C88 C93 117.8(6) . . ?
C93 C88 C87 120.4(5) . . ?
C88 C89 H89 119.1 . . ?
C88 C89 C90 121.9(6) . . ?
C90 C89 H89 119.1 . . ?
C89 C90 H90 120.0 . . ?
C91 C90 C89 120.0(6) . . ?
C91 C90 H90 120.0 . . ?
C90 C91 H91 120.5 . . ?
C92 C91 C90 118.9(6) . . ?
C92 C91 H91 120.5 . . ?
C91 C92 H92 119.7 . . ?
C91 C92 C93 120.6(6) . . ?
C93 C92 H92 119.7 . . ?
C88 C93 H93 119.6 . . ?
C92 C93 C88 120.7(6) . . ?
C92 C93 H93 119.6 . . ?
C5 N1 Lu1 95.0(2) . . ?
C5 N1 C6 126.0(3) . . ?
C6 N1 Lu1 135.6(2) . . ?
C5 N2 Lu1 94.7(2) . . ?
C5 N2 C18 128.1(3) . . ?
C18 N2 Lu1 136.2(2) . . ?
C5 N3 C30 123.0(3) . . ?
C5 N3 C37 121.3(3) . . ?
C30 N3 C37 113.4(3) . . ?
C48 N4 Lu2 93.3(2) . . ?
C48 N4 C49 129.6(3) . . ?
C49 N4 Lu2 133.4(2) . . ?
C48 N5 Lu2 95.4(2) . . ?
C48 N5 C61 124.0(3) . . ?
C61 N5 Lu2 134.3(2) . . ?
C48 N6 C73 123.3(3) . . ?
C48 N6 C80 120.9(3) . . ?
C73 N6 C80 114.7(3) . . ?

loop_
_geom_bond_atom_site_label_1
_geom_bond_atom_site_label_2
_geom_bond_distance
_geom_bond_site_symmetry_2
_geom_bond_publ_flag
Lu1 Lu1 3.3995(3) 2_765 ?
Lu1 C1 2.332(4) . ?
Lu1 C3 2.471(4) 2_765 ?
Lu1 C3 2.444(4) . ?
Lu1 H3B 1.90(4) . ?
Lu1 C4 2.844(5) . ?
Lu1 H4B 2.47(5) . ?
Lu1 C5 2.752(3) . ?
Lu1 N1 2.276(3) . ?
Lu1 N2 2.295(3) . ?
Lu2 Lu2 3.4036(3) 2_676 ?
Lu2 C44 2.340(4) . ?
Lu2 C46 2.473(4) . ?
Lu2 C46 2.437(4) 2_676 ?
Lu2 H46A 2.33(3) . ?
Lu2 C47 2.819(4) 2_676 ?
Lu2 C48 2.747(3) . ?
Lu2 N4 2.323(3) . ?
Lu2 N5 2.260(3) . ?
C1 H1A 0.9900 . ?
C1 H1B 0.9900 . ?
C1 C2 1.532(5) . ?
C2 H2A 0.9800 . ?
C2 H2B 0.9800 . ?
C2 H2C 0.9800 . ?
C3 H3A 0.962(18) . ?
C3 H3B 0.949(19) . ?
C3 C4 1.521(6) . ?
C4 H4A 0.988(19) . ?
C4 H4B 0.980(19) . ?
C4 H4C 0.99(2) . ?
C5 N1 1.361(4) . ?
C5 N2 1.344(4) . ?
C5 N3 1.375(4) . ?
C6 C7 1.419(4) . ?
C6 C11 1.412(5) . ?
C6 N1 1.423(4) . ?
C7 C8 1.389(5) . ?
C7 C15 1.525(5) . ?
C8 H8 0.9500 . ?
C8 C9 1.379(5) . ?
C9 H9 0.9500 . ?
C9 C10 1.385(5) . ?
C10 H10 0.9500 . ?
C10 C11 1.392(5) . ?
C11 C12 1.520(5) . ?
C12 H12 1.0000 . ?
C12 C13 1.530(6) . ?
C12 C14 1.532(6) . ?
C13 H13A 0.9800 . ?
C13 H13B 0.9800 . ?
C13 H13C 0.9800 . ?
C14 H14A 0.9800 . ?
C14 H14B 0.9800 . ?
C14 H14C 0.9800 . ?
C15 H15 1.0000 . ?
C15 C16 1.530(5) . ?
C15 C17 1.530(5) . ?
C16 H16A 0.9800 . ?
C16 H16B 0.9800 . ?
C16 H16C 0.9800 . ?
C17 H17A 0.9800 . ?
C17 H17B 0.9800 . ?
C17 H17C 0.9800 . ?
C18 C19 1.406(5) . ?
C18 C23 1.403(5) . ?
C18 N2 1.441(4) . ?
C19 C20 1.396(5) . ?
C19 C27 1.516(6) . ?
C20 H20 0.9500 . ?
C20 C21 1.369(6) . ?
C21 H21 0.9500 . ?
C21 C22 1.370(6) . ?
C22 H22 0.9500 . ?
C22 C23 1.392(5) . ?
C23 C24 1.514(5) . ?
C24 H24 1.0000 . ?
C24 C25 1.533(6) . ?
C24 C26 1.520(6) . ?
C25 H25A 0.9800 . ?
C25 H25B 0.9800 . ?
C25 H25C 0.9800 . ?
C26 H26A 0.9800 . ?
C26 H26B 0.9800 . ?
C26 H26C 0.9800 . ?
C27 H27 1.0000 . ?
C27 C28 1.521(7) . ?
C27 C29 1.536(7) . ?
C28 H28A 0.9800 . ?
C28 H28B 0.9800 . ?
C28 H28C 0.9800 . ?
C29 H29A 0.9800 . ?
C29 H29B 0.9800 . ?
C29 H29C 0.9800 . ?
C30 H30A 0.9900 . ?
C30 H30B 0.9900 . ?
C30 C31 1.513(5) . ?
C30 N3 1.472(4) . ?
C31 C32 1.387(5) . ?
C31 C36 1.384(5) . ?
C32 H32 0.9500 . ?
C32 C33 1.377(6) . ?
C33 H33 0.9500 . ?
C33 C34 1.381(6) . ?
C34 H34 0.9500 . ?
C34 C35 1.368(6) . ?
C35 H35 0.9500 . ?
C35 C36 1.380(6) . ?
C36 H36 0.9500 . ?
C37 H37A 0.9900 . ?
C37 H37B 0.9900 . ?
C37 C38 1.506(5) . ?
C37 N3 1.479(4) . ?
C38 C39 1.381(6) . ?
C38 C43 1.385(6) . ?
C39 H39 0.9500 . ?
C39 C40 1.378(7) . ?
C40 H40 0.9500 . ?
C40 C41 1.365(9) . ?
C41 H41 0.9500 . ?
C41 C42 1.365(9) . ?
C42 H42 0.9500 . ?
C42 C43 1.378(6) . ?
C43 H43 0.9500 . ?
C44 H44A 0.9900 . ?
C44 H44B 0.9900 . ?
C44 C45 1.523(6) . ?
C45 H45A 0.9800 . ?
C45 H45B 0.9800 . ?
C45 H45C 0.9800 . ?
C46 H46A 0.93(3) . ?
C46 H46B 1.00(3) . ?
C46 C47 1.539(6) . ?
C47 H47A 0.97(4) . ?
C47 H47B 1.01(3) . ?
C47 H47C 0.95(3) . ?
C48 N4 1.337(4) . ?
C48 N5 1.361(4) . ?
C48 N6 1.374(4) . ?
C49 C50 1.428(5) . ?
C49 C54 1.392(6) . ?
C49 N4 1.437(4) . ?
C50 C51 1.384(6) . ?
C50 C58 1.514(6) . ?
C51 H51 0.9500 . ?
C51 C52 1.361(7) . ?
C52 H52 0.9500 . ?
C52 C53 1.377(7) . ?
C53 H53 0.9500 . ?
C53 C54 1.398(5) . ?
C54 C55 1.525(6) . ?
C55 H55 1.0000 . ?
C55 C56 1.530(6) . ?
C55 C57 1.537(6) . ?
C56 H56A 0.9800 . ?
C56 H56B 0.9800 . ?
C56 H56C 0.9800 . ?
C57 H57A 0.9800 . ?
C57 H57B 0.9800 . ?
C57 H57C 0.9800 . ?
C58 H58 1.0000 . ?
C58 C59 1.537(6) . ?
C58 C60 1.529(6) . ?
C59 H59A 0.9800 . ?
C59 H59B 0.9800 . ?
C59 H59C 0.9800 . ?
C60 H60A 0.9800 . ?
C60 H60B 0.9800 . ?
C60 H60C 0.9800 . ?
C61 C62 1.419(5) . ?
C61 C66 1.412(5) . ?
C61 N5 1.431(4) . ?
C62 C63 1.386(5) . ?
C62 C70 1.530(5) . ?
C63 H63 0.9500 . ?
C63 C64 1.379(6) . ?
C64 H64 0.9500 . ?
C64 C65 1.375(5) . ?
C65 H65 0.9500 . ?
C65 C66 1.389(5) . ?
C66 C67 1.523(5) . ?
C67 H67 1.0000 . ?
C67 C68 1.537(5) . ?
C67 C69 1.536(5) . ?
C68 H68A 0.9800 . ?
C68 H68B 0.9800 . ?
C68 H68C 0.9800 . ?
C69 H69A 0.9800 . ?
C69 H69B 0.9800 . ?
C69 H69C 0.9800 . ?
C70 H70 1.0000 . ?
C70 C71 1.545(5) . ?
C70 C72 1.522(5) . ?
C71 H71A 0.9800 . ?
C71 H71B 0.9800 . ?
C71 H71C 0.9800 . ?
C72 H72A 0.9800 . ?
C72 H72B 0.9800 . ?
C72 H72C 0.9800 . ?
C73 H73A 0.9900 . ?
C73 H73B 0.9900 . ?
C73 C74 1.574(6) . ?
C73 N6 1.455(4) . ?
C74 C75 1.375(7) . ?
C74 C79 1.372(6) . ?
C75 H75 0.9500 . ?
C75 C76 1.388(7) . ?
C76 H76 0.9500 . ?
C76 C77 1.333(8) . ?
C77 H77 0.9500 . ?
C77 C78 1.341(8) . ?
C78 H78 0.9500 . ?
C78 C79 1.446(7) . ?
C79 H79 0.9500 . ?
C80 H80A 0.9900 . ?
C80 H80B 0.9900 . ?
C80 C81 1.496(5) . ?
C80 N6 1.480(4) . ?
C81 C82 1.393(6) . ?
C81 C86 1.387(5) . ?
C82 H82 0.9500 . ?
C82 C83 1.382(6) . ?
C83 H83 0.9500 . ?
C83 C84 1.389(8) . ?
C84 H84 0.9500 . ?
C84 C85 1.363(8) . ?
C85 H85 0.9500 . ?
C85 C86 1.372(7) . ?
C86 H86 0.9500 . ?
C87 H87A 0.9800 . ?
C87 H87B 0.9800 . ?
C87 H87C 0.9800 . ?
C87 C88 1.492(8) . ?
C88 C89 1.332(7) . ?
C88 C93 1.409(7) . ?
C89 H89 0.9500 . ?
C89 C90 1.407(8) . ?
C90 H90 0.9500 . ?
C90 C91 1.380(8) . ?
C91 H91 0.9500 . ?
C91 C92 1.359(8) . ?
C92 H92 0.9500 . ?
C92 C93 1.390(8) . ?
C93 H93 0.9500 . ?

loop_
_geom_torsion_atom_site_label_1
_geom_torsion_atom_site_label_2
_geom_torsion_atom_site_label_3
_geom_torsion_atom_site_label_4
_geom_torsion
_geom_torsion_site_symmetry_1
_geom_torsion_site_symmetry_2
_geom_torsion_site_symmetry_3
_geom_torsion_site_symmetry_4
_geom_torsion_publ_flag
Lu1 C3 C4 Lu1 -83.3(5) 2_765 . . . ?
Lu1 C5 N1 C6 -161.7(3) . . . . ?
Lu1 C5 N2 C18 -170.1(4) . . . . ?
Lu2 C46 C47 Lu2 -82.4(4) . . . 2_676 ?
Lu2 C48 N4 C49 160.2(4) . . . . ?
Lu2 C48 N5 C61 155.5(4) . . . . ?
Lu2 C48 N6 C73 -128.6(13) . . . . ?
Lu2 C48 N6 C80 38.9(15) . . . . ?
C6 C7 C8 C9 -1.2(5) . . . . ?
C6 C7 C15 C16 78.8(4) . . . . ?
C6 C7 C15 C17 -158.2(3) . . . . ?
C6 C11 C12 C13 116.1(4) . . . . ?
C6 C11 C12 C14 -121.3(4) . . . . ?
C7 C6 C11 C10 -2.4(5) . . . . ?
C7 C6 C11 C12 179.6(3) . . . . ?
C7 C6 N1 Lu1 -96.6(4) . . . . ?
C7 C6 N1 C5 56.9(4) . . . . ?
C7 C8 C9 C10 -1.2(6) . . . . ?
C8 C7 C15 C16 -96.7(4) . . . . ?
C8 C7 C15 C17 26.3(4) . . . . ?
C8 C9 C10 C11 1.8(6) . . . . ?
C9 C10 C11 C6 0.0(5) . . . . ?
C9 C10 C11 C12 178.0(4) . . . . ?
C10 C11 C12 C13 -61.9(5) . . . . ?
C10 C11 C12 C14 60.7(5) . . . . ?
C11 C6 C7 C8 3.0(5) . . . . ?
C11 C6 C7 C15 -172.5(3) . . . . ?
C11 C6 N1 Lu1 79.2(4) . . . . ?
C11 C6 N1 C5 -127.3(3) . . . . ?
C15 C7 C8 C9 174.3(3) . . . . ?
C18 C19 C20 C21 -2.9(6) . . . . ?
C18 C19 C27 C28 -131.7(4) . . . . ?
C18 C19 C27 C29 105.4(4) . . . . ?
C18 C23 C24 C25 -125.3(4) . . . . ?
C18 C23 C24 C26 110.8(4) . . . . ?
C19 C18 C23 C22 -7.3(5) . . . . ?
C19 C18 C23 C24 174.4(3) . . . . ?
C19 C18 N2 Lu1 -81.7(4) . . . . ?
C19 C18 N2 C5 84.0(4) . . . . ?
C19 C20 C21 C22 -3.3(6) . . . . ?
C20 C19 C27 C28 50.8(6) . . . . ?
C20 C19 C27 C29 -72.1(5) . . . . ?
C20 C21 C22 C23 4.4(6) . . . . ?
C21 C22 C23 C18 0.9(6) . . . . ?
C21 C22 C23 C24 179.3(4) . . . . ?
C22 C23 C24 C25 56.4(5) . . . . ?
C22 C23 C24 C26 -67.5(5) . . . . ?
C23 C18 C19 C20 8.2(5) . . . . ?
C23 C18 C19 C27 -169.3(4) . . . . ?
C23 C18 N2 Lu1 93.4(4) . . . . ?
C23 C18 N2 C5 -100.9(4) . . . . ?
C27 C19 C20 C21 174.7(4) . . . . ?
C30 C31 C32 C33 -179.4(4) . . . . ?
C30 C31 C36 C35 179.5(3) . . . . ?
C31 C30 N3 C5 150.0(3) . . . . ?
C31 C30 N3 C37 -47.3(4) . . . . ?
C31 C32 C33 C34 0.0(6) . . . . ?
C32 C31 C36 C35 0.7(6) . . . . ?
C32 C33 C34 C35 0.5(7) . . . . ?
C33 C34 C35 C36 -0.5(6) . . . . ?
C34 C35 C36 C31 -0.1(6) . . . . ?
C36 C31 C32 C33 -0.6(6) . . . . ?
C37 C38 C39 C40 176.4(5) . . . . ?
C37 C38 C43 C42 -176.9(4) . . . . ?
C38 C37 N3 C5 102.7(4) . . . . ?
C38 C37 N3 C30 -60.3(4) . . . . ?
C38 C39 C40 C41 0.7(9) . . . . ?
C39 C38 C43 C42 0.3(7) . . . . ?
C39 C40 C41 C42 -0.1(10) . . . . ?
C40 C41 C42 C43 -0.4(10) . . . . ?
C41 C42 C43 C38 0.2(8) . . . . ?
C43 C38 C39 C40 -0.8(7) . . . . ?
C49 C50 C51 C52 -0.9(6) . . . . ?
C49 C50 C58 C59 -104.9(4) . . . . ?
C49 C50 C58 C60 131.7(4) . . . . ?
C49 C54 C55 C56 -114.8(4) . . . . ?
C49 C54 C55 C57 123.2(4) . . . . ?
C50 C49 C54 C53 0.9(5) . . . . ?
C50 C49 C54 C55 180.0(3) . . . . ?
C50 C49 N4 Lu2 -97.1(4) . . . . ?
C50 C49 N4 C48 110.5(4) . . . . ?
C50 C51 C52 C53 1.0(7) . . . . ?
C51 C50 C58 C59 73.6(5) . . . . ?
C51 C50 C58 C60 -49.7(5) . . . . ?
C51 C52 C53 C54 -0.2(7) . . . . ?
C52 C53 C54 C49 -0.8(6) . . . . ?
C52 C53 C54 C55 -179.9(4) . . . . ?
C53 C54 C55 C56 64.2(5) . . . . ?
C53 C54 C55 C57 -57.7(5) . . . . ?
C54 C49 C50 C51 -0.1(5) . . . . ?
C54 C49 C50 C58 178.5(3) . . . . ?
C54 C49 N4 Lu2 76.3(4) . . . . ?
C54 C49 N4 C48 -76.0(5) . . . . ?
C58 C50 C51 C52 -179.5(4) . . . . ?
C61 C62 C63 C64 1.0(6) . . . . ?
C61 C62 C70 C71 162.7(4) . . . . ?
C61 C62 C70 C72 -75.4(5) . . . . ?
C61 C66 C67 C68 120.5(4) . . . . ?
C61 C66 C67 C69 -117.5(4) . . . . ?
C62 C61 C66 C65 2.3(5) . . . . ?
C62 C61 C66 C67 -177.1(3) . . . . ?
C62 C61 N5 Lu2 88.4(4) . . . . ?
C62 C61 N5 C48 -56.4(5) . . . . ?
C62 C63 C64 C65 0.3(6) . . . . ?
C63 C62 C70 C71 -23.2(5) . . . . ?
C63 C62 C70 C72 98.6(4) . . . . ?
C63 C64 C65 C66 -0.2(6) . . . . ?
C64 C65 C66 C61 -1.1(5) . . . . ?
C64 C65 C66 C67 178.4(3) . . . . ?
C65 C66 C67 C68 -58.9(4) . . . . ?
C65 C66 C67 C69 63.0(4) . . . . ?
C66 C61 C62 C63 -2.3(5) . . . . ?
C66 C61 C62 C70 171.8(3) . . . . ?
C66 C61 N5 Lu2 -85.6(4) . . . . ?
C66 C61 N5 C48 129.6(3) . . . . ?
C70 C62 C63 C64 -173.2(4) . . . . ?
C73 C74 C75 C76 178.0(4) . . . . ?
C73 C74 C79 C78 -179.2(4) . . . . ?
C74 C73 N6 C48 -131.0(4) . . . . ?
C74 C73 N6 C80 60.8(5) . . . . ?
C74 C75 C76 C77 -0.2(8) . . . . ?
C75 C74 C79 C78 -0.3(7) . . . . ?
C75 C76 C77 C78 2.7(9) . . . . ?
C76 C77 C78 C79 -3.8(9) . . . . ?
C77 C78 C79 C74 2.6(8) . . . . ?
C79 C74 C75 C76 -0.9(7) . . . . ?
C80 C81 C82 C83 175.4(4) . . . . ?
C80 C81 C86 C85 -177.4(4) . . . . ?
C81 C80 N6 C48 -99.6(4) . . . . ?
C81 C80 N6 C73 68.9(4) . . . . ?
C81 C82 C83 C84 1.5(7) . . . . ?
C82 C81 C86 C85 -0.7(6) . . . . ?
C82 C83 C84 C85 0.2(8) . . . . ?
C83 C84 C85 C86 -2.2(8) . . . . ?
C84 C85 C86 C81 2.4(7) . . . . ?
C86 C81 C82 C83 -1.3(6) . . . . ?
C87 C88 C89 C90 179.6(6) . . . . ?
C87 C88 C93 C92 -179.8(6) . . . . ?
C88 C89 C90 C91 -1.1(10) . . . . ?
C89 C88 C93 C92 -2.4(9) . . . . ?
C89 C90 C91 C92 0.0(10) . . . . ?
C90 C91 C92 C93 -0.1(9) . . . . ?
C91 C92 C93 C88 1.3(9) . . . . ?
C93 C88 C89 C90 2.2(10) . . . . ?
N1 C5 N2 Lu1 -8.9(3) . . . . ?
N1 C5 N2 C18 -179.0(3) . . . . ?
N1 C5 N3 C30 -174.1(3) . . . . ?
N1 C5 N3 C37 24.5(4) . . . . ?
N1 C6 C7 C8 178.8(3) . . . . ?
N1 C6 C7 C15 3.3(5) . . . . ?
N1 C6 C11 C10 -178.3(3) . . . . ?
N1 C6 C11 C12 3.7(5) . . . . ?
N2 C5 N1 Lu1 8.9(3) . . . . ?
N2 C5 N1 C6 -152.7(3) . . . . ?
N2 C5 N3 C30 7.3(5) . . . . ?
N2 C5 N3 C37 -154.1(3) . . . . ?
N2 C18 C19 C20 -176.8(3) . . . . ?
N2 C18 C19 C27 5.7(6) . . . . ?
N2 C18 C23 C22 177.5(3) . . . . ?
N2 C18 C23 C24 -0.8(5) . . . . ?
N3 C5 N1 Lu1 -169.8(3) . . . . ?
N3 C5 N1 C6 28.5(5) . . . . ?
N3 C5 N2 Lu1 169.8(3) . . . . ?
N3 C5 N2 C18 -0.3(5) . . . . ?
N3 C30 C31 C32 -59.5(4) . . . . ?
N3 C30 C31 C36 121.8(4) . . . . ?
N3 C37 C38 C39 123.2(4) . . . . ?
N3 C37 C38 C43 -59.6(5) . . . . ?
N4 C48 N5 Lu2 -10.6(3) . . . . ?
N4 C48 N5 C61 144.9(3) . . . . ?
N4 C48 N6 C73 -17.8(6) . . . . ?
N4 C48 N6 C80 149.7(4) . . . . ?
N4 C49 C50 C51 173.6(3) . . . . ?
N4 C49 C50 C58 -7.9(5) . . . . ?
N4 C49 C54 C53 -172.3(3) . . . . ?
N4 C49 C54 C55 6.7(6) . . . . ?
N5 C48 N4 Lu2 10.3(3) . . . . ?
N5 C48 N4 C49 170.5(3) . . . . ?
N5 C48 N6 C73 163.9(4) . . . . ?
N5 C48 N6 C80 -28.6(5) . . . . ?
N5 C61 C62 C63 -176.3(3) . . . . ?
N5 C61 C62 C70 -2.3(5) . . . . ?
N5 C61 C66 C65 176.4(3) . . . . ?
N5 C61 C66 C67 -3.0(5) . . . . ?
N6 C48 N4 Lu2 -168.1(3) . . . . ?
N6 C48 N4 C49 -7.9(6) . . . . ?
N6 C48 N5 Lu2 167.9(3) . . . . ?
N6 C48 N5 C61 -36.5(5) . . . . ?
N6 C73 C74 C75 29.5(6) . . . . ?
N6 C73 C74 C79 -151.7(4) . . . . ?
N6 C80 C81 C82 84.4(4) . . . . ?
N6 C80 C81 C86 -99.0(4) . . . . ?

loop_
_platon_squeeze_void_nr
_platon_squeeze_void_average_x
_platon_squeeze_void_average_y
_platon_squeeze_void_average_z
_platon_squeeze_void_volume
_platon_squeeze_void_count_electrons
_platon_squeeze_void_content
1 -0.026 0.500 0.500 453 87 ' '
